data_1540506
loop_
_publ_author_name
'Stoyko, Stanislav'
'Voss, Leonard'
'He, Hua'
'Bobev, Svilen'

_publ_section_title
;
 Synthesis, Crystal and Electronic Structures of the Pnictides AE3TrPn3
 (AE = Sr, Ba; Tr = Al, Ga; Pn = P, As)
;
_journal_issue 4
_journal_name_full Crystals
_journal_page_first 433
_journal_paper_doi 10.3390/cryst5040433
_journal_volume 5
_journal_year 2015
_chemical_formula_structural 'Sr3 Al As3'
_chemical_formula_sum 'Al As3 Sr3'
_chemical_formula_weight 514.60
_chemical_name_common 'Strontium aluminium arsenide (3/1/3)'
_chemical_name_systematic 'Strontium aluminium arsenide (3/1/3)'
_space_group_IT_number 64
_symmetry_cell_setting orthorhombic
_symmetry_space_group_name_Hall '-C 2ac 2'
_symmetry_space_group_name_H-M 'C m c e'
_atom_sites_solution_primary direct
_atom_sites_solution_secondary difmap
_audit_creation_method SHELXL-97
_cell_angle_alpha 90.00
_cell_angle_beta 90.00
_cell_angle_gamma 90.00
_cell_formula_units_Z 8
_cell_length_a 19.149(2)
_cell_length_b 6.5652(8)
_cell_length_c 12.6871(15)
_cell_measurement_reflns_used 1021
_cell_measurement_temperature 200(2)
_cell_measurement_theta_max 28.21
_cell_measurement_theta_min 5.83
_cell_volume 1595.0(3)
_computing_cell_refinement 'SMART (Bruker, 2002)'
_computing_data_collection 'SMART (Bruker, 2002)'
_computing_data_reduction 'SAINT (Bruker, 2002)'
_computing_molecular_graphics 'SHELXTL (Sheldrick, 2008)'
_computing_publication_material 'SHELXTL (Sheldrick, 2008)'
_computing_structure_refinement 'SHELXL97 (Sheldrick, 2008)'
_computing_structure_solution 'SHELXS97 (Sheldrick, 2008)'
_diffrn_ambient_temperature 200(2)
_diffrn_measured_fraction_theta_full 1.000
_diffrn_measured_fraction_theta_max 1.000
_diffrn_measurement_device_type 'Bruker SMART CCD area-detector'
_diffrn_measurement_method '\f and \w'
_diffrn_radiation_monochromator graphite
_diffrn_radiation_source 'fine-focus sealed tube'
_diffrn_radiation_type MoK\a
_diffrn_radiation_wavelength 0.71073
_diffrn_reflns_av_R_equivalents 0.0581
_diffrn_reflns_av_sigmaI/netI 0.0297
_diffrn_reflns_limit_h_max 25
_diffrn_reflns_limit_h_min -25
_diffrn_reflns_limit_k_max 8
_diffrn_reflns_limit_k_min -8
_diffrn_reflns_limit_l_max 16
_diffrn_reflns_limit_l_min -16
_diffrn_reflns_number 7323
_diffrn_reflns_theta_full 28.26
_diffrn_reflns_theta_max 28.26
_diffrn_reflns_theta_min 2.13
_diffrn_standards_number 0
_exptl_absorpt_coefficient_mu 32.345
_exptl_absorpt_correction_T_max 0.4242
_exptl_absorpt_correction_T_min 0.2600
_exptl_absorpt_correction_type multi-scan
_exptl_absorpt_process_details 'SADABS (Sheldrick, 2008)'
_exptl_crystal_colour grey
_exptl_crystal_density_diffrn 4.286
_exptl_crystal_density_method 'not measured'
_exptl_crystal_description block
_exptl_crystal_F_000 1808
_exptl_crystal_size_max 0.06
_exptl_crystal_size_mid 0.04
_exptl_crystal_size_min 0.03
_refine_diff_density_max 0.775
_refine_diff_density_min -1.010
_refine_diff_density_rms 0.195
_refine_ls_extinction_coef 0.000395(15)
_refine_ls_extinction_expression Fc^*^=kFc[1+0.001xFc^2^\l^3^/sin(2\q)]^-1/4^
_refine_ls_extinction_method SHELXL
_refine_ls_goodness_of_fit_ref 1.074
_refine_ls_matrix_type full
_refine_ls_number_parameters 37
_refine_ls_number_reflns 1029
_refine_ls_number_restraints 0
_refine_ls_restrained_S_all 1.074
_refine_ls_R_factor_all 0.0320
_refine_ls_R_factor_gt 0.0228
_refine_ls_shift/su_max 0.001
_refine_ls_shift/su_mean 0.000
_refine_ls_structure_factor_coef Fsqd
_refine_ls_weighting_details 'calc w=1/[\s^2^(Fo^2^)+(0.0093P)^2^+0.0000P] where P=(Fo^2^+2Fc^2^)/3'
_refine_ls_weighting_scheme calc
_refine_ls_wR_factor_gt 0.0378
_refine_ls_wR_factor_ref 0.0411
_reflns_number_gt 884
_reflns_number_total 1029
_reflns_threshold_expression I>2\s(I)
_cod_data_source_file Sr3AlAs3.cif
_cod_data_source_block Sr3AlAs3
_cod_original_sg_symbol_Hall '-C 2bc 2'
_cod_original_sg_symbol_H-M 'C m c a'
_cod_database_code 1540506

loop_
_symmetry_equiv_pos_as_xyz
'x, y, z'
'-x, -y+1/2, z+1/2'
'-x, y+1/2, -z+1/2'
'x, -y, -z'
'x+1/2, y+1/2, z'
'-x+1/2, -y+1, z+1/2'
'-x+1/2, y+1, -z+1/2'
'x+1/2, -y+1/2, -z'
'-x, -y, -z'
'x, y-1/2, -z-1/2'
'x, -y-1/2, z-1/2'
'-x, y, z'
'-x+1/2, -y+1/2, -z'
'x+1/2, y, -z-1/2'
'x+1/2, -y, z-1/2'
'-x+1/2, y+1/2, z'

loop_
_atom_site_label
_atom_site_type_symbol
_atom_site_fract_x
_atom_site_fract_y
_atom_site_fract_z
_atom_site_U_iso_or_equiv
_atom_site_adp_type
_atom_site_occupancy
_atom_site_symmetry_multiplicity
_atom_site_calc_flag
_atom_site_refinement_flags
Sr1 Sr 0.0000 0.17463(8) 0.34891(4) 0.01016(13) Uani 1 2 d S
Sr2 Sr 0.17691(2) 0.31222(6) 0.13126(3) 0.01036(11) Uani 1 1 d .
Al Al 0.08498(10) 0.0000 0.0000 0.0086(4) Uani 1 2 d S
As1 As 0.0000 0.20879(9) 0.10250(5) 0.00948(14) Uani 1 2 d S
As2 As 0.34135(2) 0.29606(6) 0.12022(3) 0.00952(11) Uani 1 1 d .

loop_
_atom_site_aniso_label
_atom_site_aniso_U_11
_atom_site_aniso_U_22
_atom_site_aniso_U_33
_atom_site_aniso_U_23
_atom_site_aniso_U_13
_atom_site_aniso_U_12
Sr1 0.0103(3) 0.0101(3) 0.0101(3) -0.0005(2) 0.000 0.000
Sr2 0.01032(19) 0.0104(2) 0.0103(2) -0.00023(14) -0.00095(14) -0.00010(15)
Al 0.0089(9) 0.0079(9) 0.0089(8) -0.0008(6) 0.000 0.000
As1 0.0093(3) 0.0097(3) 0.0095(3) -0.0020(2) 0.000 0.000
As2 0.0091(2) 0.0099(2) 0.0096(2) 0.00111(15) 0.00127(15) -0.00039(17)

loop_
_atom_type_symbol
_atom_type_description
_atom_type_scat_dispersion_real
_atom_type_scat_dispersion_imag
_atom_type_scat_source
Al Al 0.0645 0.0514 'International Tables Vol C Tables 4.2.6.8 and 6.1.1.4'
As As 0.0499 2.0058 'International Tables Vol C Tables 4.2.6.8 and 6.1.1.4'
Sr Sr -1.5307 3.2498 'International Tables Vol C Tables 4.2.6.8 and 6.1.1.4'

loop_
_geom_angle_atom_site_label_1
_geom_angle_atom_site_label_2
_geom_angle_atom_site_label_3
_geom_angle
_geom_angle_site_symmetry_1
_geom_angle_site_symmetry_3
As1 Sr1 As1 105.50(2) 10_556 .
As1 Sr1 As2 102.853(13) 10_556 7_545
As1 Sr1 As2 96.051(13) . 7_545
As1 Sr1 As2 102.853(13) 10_556 14_456
As1 Sr1 As2 96.051(13) . 14_456
As2 Sr1 As2 147.40(3) 7_545 14_456
As1 Sr1 Al 121.33(2) 10_556 10_566
As1 Sr1 Al 122.22(2) . 10_566
As2 Sr1 Al 44.90(3) 7_545 10_566
As2 Sr1 Al 103.79(3) 14_456 10_566
As1 Sr1 Al 121.33(2) 10_556 2
As1 Sr1 Al 122.22(2) . 2
As2 Sr1 Al 103.79(3) 7_545 2
As2 Sr1 Al 44.90(3) 14_456 2
Al Sr1 Al 59.10(6) 10_566 2
As1 Sr1 As1 91.99(2) 10_556 2
As1 Sr1 As1 162.52(2) . 2
As2 Sr1 As1 79.707(13) 7_545 2
As2 Sr1 As1 79.707(13) 14_456 2
Al Sr1 As1 44.35(2) 10_566 2
Al Sr1 As1 44.35(2) 2 2
As1 Sr1 As1 158.64(3) 10_556 10_566
As1 Sr1 As1 95.87(2) . 10_566
As2 Sr1 As1 74.366(13) 7_545 10_566
As2 Sr1 As1 74.366(13) 14_456 10_566
Al Sr1 As1 42.42(2) 10_566 10_566
Al Sr1 As1 42.42(2) 2 10_566
As1 Sr1 As1 66.650(19) 2 10_566
As1 Sr1 Sr1 153.99(2) 10_556 10_566
As1 Sr1 Sr1 48.497(19) . 10_566
As2 Sr1 Sr1 82.824(12) 7_545 10_566
As2 Sr1 Sr1 82.824(12) 14_456 10_566
Al Sr1 Sr1 80.709(12) 10_566 10_566
Al Sr1 Sr1 80.709(12) 2 10_566
As1 Sr1 Sr1 114.019(19) 2 10_566
As1 Sr1 Sr1 47.369(12) 10_566 10_566
As1 Sr1 Sr1 48.794(13) 10_556 10_556
As1 Sr1 Sr1 56.70(2) . 10_556
As2 Sr1 Sr1 105.977(13) 7_545 10_556
As2 Sr1 Sr1 105.977(13) 14_456 10_556
Al Sr1 Sr1 150.14(3) 10_566 10_556
Al Sr1 Sr1 150.14(3) 2 10_556
As1 Sr1 Sr1 140.78(2) 2 10_556
As1 Sr1 Sr1 152.57(2) 10_566 10_556
Sr1 Sr1 Sr1 105.20(3) 10_566 10_556
As1 Sr1 Sr2 54.945(9) 10_556 3_545
As1 Sr1 Sr2 95.829(12) . 3_545
As2 Sr1 Sr2 157.071(19) 7_545 3_545
As2 Sr1 Sr2 49.683(12) 14_456 3_545
Al Sr1 Sr2 137.65(3) 10_566 3_545
Al Sr1 Sr2 86.18(3) 2 3_545
As1 Sr1 Sr2 94.229(12) 2 3_545
As1 Sr1 Sr2 123.678(10) 10_566 3_545
Sr1 Sr1 Sr2 119.511(12) 10_566 3_545
Sr1 Sr1 Sr2 65.235(8) 10_556 3_545
As1 Sr1 Sr2 54.945(9) 10_556 10_556
As1 Sr1 Sr2 95.829(12) . 10_556
As2 Sr1 Sr2 49.683(12) 7_545 10_556
As2 Sr1 Sr2 157.071(19) 14_456 10_556
Al Sr1 Sr2 86.18(3) 10_566 10_556
Al Sr1 Sr2 137.65(3) 2 10_556
As1 Sr1 Sr2 94.229(12) 2 10_556
As1 Sr1 Sr2 123.678(10) 10_566 10_556
Sr1 Sr1 Sr2 119.511(12) 10_566 10_556
Sr1 Sr1 Sr2 65.235(8) 10_556 10_556
Sr2 Sr1 Sr2 109.537(19) 3_545 10_556
As2 Sr2 Al 120.58(3) . .
As2 Sr2 As2 98.803(14) . 7_545
Al Sr2 As2 116.01(2) . 7_545
As2 Sr2 As2 98.085(16) . 16
Al Sr2 As2 123.89(2) . 16
As2 Sr2 As2 93.706(15) 7_545 16
As2 Sr2 As2 93.202(14) . 13
Al Sr2 As2 44.938(17) . 13
As2 Sr2 As2 160.929(17) 7_545 13
As2 Sr2 As2 99.241(14) 16 13
As2 Sr2 As2 93.853(15) . 16_545
Al Sr2 As2 43.920(18) . 16_545
As2 Sr2 As2 89.788(15) 7_545 16_545
As2 Sr2 As2 166.89(2) 16 16_545
As2 Sr2 As2 74.591(14) 13 16_545
As2 Sr2 As1 164.223(19) . .
Al Sr2 As1 43.77(3) . .
As2 Sr2 As1 89.445(15) 7_545 .
As2 Sr2 As1 94.752(16) 16 .
As2 Sr2 As1 75.645(15) 13 .
As2 Sr2 As1 72.627(14) 16_545 .
As2 Sr2 Sr2 49.682(12) . 7_545
Al Sr2 Sr2 139.634(17) . 7_545
As2 Sr2 Sr2 49.252(12) 7_545 7_545
As2 Sr2 Sr2 96.115(10) 16 7_545
As2 Sr2 Sr2 141.578(18) 13 7_545
As2 Sr2 Sr2 95.736(9) 16_545 7_545
As1 Sr2 Sr2 137.783(19) . 7_545
As2 Sr2 Sr2 89.102(10) . 4_565
Al Sr2 Sr2 87.854(14) . 4_565
As2 Sr2 Sr2 144.911(19) 7_545 4_565
As2 Sr2 Sr2 51.239(12) 16 4_565
As2 Sr2 Sr2 49.355(13) 13 4_565
As2 Sr2 Sr2 123.941(17) 16_545 4_565
As1 Sr2 Sr2 91.827(12) . 4_565
Sr2 Sr2 Sr2 126.074(9) 7_545 4_565
As2 Sr2 Sr1 146.882(16) . 10_566
Al Sr2 Sr1 87.09(3) . 10_566
As2 Sr2 Sr1 82.466(13) 7_545 10_566
As2 Sr2 Sr1 48.978(11) 16 10_566
As2 Sr2 Sr1 95.509(13) 13 10_566
As2 Sr2 Sr1 119.265(15) 16_545 10_566
As1 Sr2 Sr1 47.313(14) . 10_566
Sr2 Sr2 Sr1 120.765(14) 7_545 10_566
Sr2 Sr2 Sr1 72.987(11) 4_565 10_566
As2 Sr2 Sr2 47.667(14) . 16_545
Al Sr2 Sr2 82.44(3) . 16_545
As2 Sr2 Sr2 92.642(10) 7_545 16_545
As2 Sr2 Sr2 145.748(17) 16 16_545
As2 Sr2 Sr2 84.520(9) 13 16_545
As2 Sr2 Sr2 46.395(9) 16_545 16_545
As1 Sr2 Sr2 118.946(15) . 16_545
Sr2 Sr2 Sr2 63.792(11) 7_545 16_545
Sr2 Sr2 Sr2 116.920(9) 4_565 16_545
Sr1 Sr2 Sr2 165.133(13) 10_566 16_545
As2 Sr2 Sr2 51.519(14) . 16
Al Sr2 Sr2 148.353(14) . 16
As2 Sr2 Sr2 95.564(10) 7_545 16
As2 Sr2 Sr2 46.791(9) 16 16
As2 Sr2 Sr2 103.507(10) 13 16
As2 Sr2 Sr2 145.368(16) 16_545 16
As1 Sr2 Sr2 141.388(15) . 16
Sr2 Sr2 Sr2 63.792(11) 7_545 16
Sr2 Sr2 Sr2 63.080(9) 4_565 16
Sr1 Sr2 Sr2 95.364(13) 10_566 16
Sr2 Sr2 Sr2 99.089(18) 16_545 16
As2 Al As2 110.39(8) 16_545 13
As2 Al As1 110.391(18) 16_545 .
As2 Al As1 113.360(18) 13 .
As2 Al As1 113.361(18) 16_545 9
As2 Al As1 110.389(18) 13 9
As1 Al As1 98.53(7) . 9
As2 Al Sr2 69.96(4) 16_545 4
As2 Al Sr2 73.11(4) 13 4
As1 Al Sr2 172.13(6) . 4
As1 Al Sr2 74.533(14) 9 4
As2 Al Sr2 73.11(4) 16_545 .
As2 Al Sr2 69.96(4) 13 .
As1 Al Sr2 74.534(14) . .
As1 Al Sr2 172.13(6) 9 .
Sr2 Al Sr2 112.62(6) 4 .
As2 Al Sr1 64.675(15) 16_545 10_556
As2 Al Sr1 172.20(5) 13 10_556
As1 Al Sr1 74.40(4) . 10_556
As1 Al Sr1 67.99(3) 9 10_556
Sr2 Al Sr1 99.223(14) 4 10_556
Sr2 Al Sr1 112.759(14) . 10_556
As2 Al Sr1 172.20(5) 16_545 2_554
As2 Al Sr1 64.675(15) 13 2_554
As1 Al Sr1 67.99(3) . 2_554
As1 Al Sr1 74.40(4) 9 2_554
Sr2 Al Sr1 112.759(14) 4 2_554
Sr2 Al Sr1 99.224(14) . 2_554
Sr1 Al Sr1 120.90(6) 10_556 2_554
Al As1 Al 81.47(7) 9 .
Al As1 Sr1 129.93(3) 9 10_566
Al As1 Sr1 129.93(3) . 10_566
Al As1 Sr1 118.74(2) 9 .
Al As1 Sr1 118.74(2) . .
Sr1 As1 Sr1 82.707(18) 10_566 .
Al As1 Sr1 67.66(2) 9 2_554
Al As1 Sr1 67.66(2) . 2_554
Sr1 As1 Sr1 88.01(2) 10_566 2_554
Sr1 As1 Sr1 170.72(2) . 2_554
Al As1 Sr2 61.70(4) 9 12
Al As1 Sr2 142.99(4) . 12
Sr1 As1 Sr2 77.741(12) 10_566 12
Sr1 As1 Sr2 84.794(12) . 12
Sr1 As1 Sr2 93.263(12) 2_554 12
Al As1 Sr2 142.99(4) 9 .
Al As1 Sr2 61.70(4) . .
Sr1 As1 Sr2 77.741(12) 10_566 .
Sr1 As1 Sr2 84.793(12) . .
Sr1 As1 Sr2 93.263(12) 2_554 .
Sr2 As1 Sr2 154.36(2) 12 .
Al As1 Sr1 63.18(2) 9 10_556
Al As1 Sr1 63.18(2) . 10_556
Sr1 As1 Sr1 158.63(3) 10_566 10_556
Sr1 As1 Sr1 75.927(17) . 10_556
Sr1 As1 Sr1 113.351(19) 2_554 10_556
Sr2 As1 Sr1 100.039(12) 12 10_556
Sr2 As1 Sr1 100.038(12) . 10_556
Al As2 Sr2 125.39(4) 13 .
Al As2 Sr1 70.43(4) 13 14_556
Sr2 As2 Sr1 164.01(2) . 14_556
Al As2 Sr2 131.13(2) 13 7_545
Sr2 As2 Sr2 81.068(14) . 7_545
Sr1 As2 Sr2 89.497(16) 14_556 7_545
Al As2 Sr2 128.85(2) 13 16_545
Sr2 As2 Sr2 85.543(14) . 16_545
Sr1 As2 Sr2 81.338(16) 14_556 16_545
Sr2 As2 Sr2 88.719(14) 7_545 16_545
Al As2 Sr2 65.10(2) 13 13
Sr2 As2 Sr2 86.799(14) . 13
Sr1 As2 Sr2 99.657(17) 14_556 13
Sr2 As2 Sr2 163.654(18) 7_545 13
Sr2 As2 Sr2 79.404(14) 16_545 13
Al As2 Sr2 62.97(2) 13 16
Sr2 As2 Sr2 82.088(14) . 16
Sr1 As2 Sr2 110.102(17) 14_556 16
Sr2 As2 Sr2 85.106(14) 7_545 16
Sr2 As2 Sr2 166.89(2) 16_545 16
Sr2 As2 Sr2 104.115(14) 13 16

loop_
_geom_bond_atom_site_label_1
_geom_bond_atom_site_label_2
_geom_bond_distance
_geom_bond_site_symmetry_2
Sr1 As1 3.1199(9) 10_556
Sr1 As1 3.1342(9) .
Sr1 As2 3.1652(6) 7_545
Sr1 As2 3.1652(6) 14_456
Sr1 Al 3.2993(11) 10_566
Sr1 Al 3.2993(11) 2
Sr1 As1 3.3072(9) 2
Sr1 As1 3.5606(9) 10_566
Sr1 Sr1 4.1321(8) 10_566
Sr1 Sr1 4.1321(7) 10_556
Sr1 Sr2 4.1474(6) 3_545
Sr1 Sr2 4.1474(6) 10_556
Sr2 As2 3.1538(7) .
Sr2 Al 3.1740(12) .
Sr2 As2 3.1742(7) 7_545
Sr2 As2 3.1988(7) 16
Sr2 As2 3.2874(7) 13
Sr2 As2 3.4096(7) 16_545
Sr2 As1 3.4744(6) .
Sr2 Sr2 4.1126(8) 7_545
Sr2 Sr2 4.1439(9) 4_565
Sr2 Sr1 4.1475(6) 10_566
Sr2 Sr2 4.3140(6) 16_545
Sr2 Sr2 4.3140(6) 16
Al As2 2.4717(12) 16_545
Al As2 2.4717(12) 13
Al As1 2.4936(14) .
Al As1 2.4936(14) 9
Al Sr2 3.1739(12) 4
Al Sr1 3.2993(11) 10_556
Al Sr1 3.2993(11) 2_554
As1 Al 2.4936(14) 9
As1 Sr1 3.1198(9) 10_566
As1 Sr1 3.3072(9) 2_554
As1 Sr2 3.4743(6) 12
As1 Sr1 3.5606(9) 10_556
As2 Al 2.4717(12) 13
As2 Sr1 3.1652(6) 14_556
As2 Sr2 3.1742(7) 7_545
As2 Sr2 3.1988(7) 16_545
As2 Sr2 3.2874(7) 13
As2 Sr2 3.4096(7) 16
